data_4073602
loop_
_publ_author_name
'Conley, Nicholas R.'
'Labios, Liezel A.'
'Pearson, David M.'
'McCrory, Charles C. L.'
'Waymouth, Robert M.'

_publ_section_title
;
 Aerobic Alcohol Oxidation with Cationic Palladium Complexes:&#x00A0;
 Insights into Catalyst Design and Decomposition
;
_journal_issue 23
_journal_name_full Organometallics
_journal_page_first 5447
_journal_paper_doi 10.1021/om700492n
_journal_volume 26
_journal_year 2007
_chemical_formula_moiety 'C34 H30 F6 N4 O10 Pd2 S2'
_chemical_formula_sum 'C34 H30 F6 N4 O10 Pd2 S2'
_chemical_formula_weight 1045.54
_chemical_name_systematic
; 
 ? 
;
_space_group_IT_number 15
_symmetry_cell_setting monoclinic
_symmetry_space_group_name_Hall '-C 2yc'
_symmetry_space_group_name_H-M 'C 1 2/c 1'
_atom_sites_solution_hydrogens geom
_atom_sites_solution_primary direct
_atom_sites_solution_secondary difmap
_audit_creation_method SHELXL-97
_cell_angle_alpha 90.00
_cell_angle_beta 103.1820(10)
_cell_angle_gamma 90.00
_cell_formula_units_Z 8
_cell_length_a 25.707(3)
_cell_length_b 12.2251(12)
_cell_length_c 24.111(2)
_cell_measurement_reflns_used 5633
_cell_measurement_temperature 138
_cell_measurement_theta_max 25.91
_cell_measurement_theta_min 3.32
_cell_volume 7377.7(13)
_computing_structure_refinement 'SHELXL-97 (Sheldrick, 1997)'
_computing_structure_solution 'SHELXS-97 (Sheldrick, 1990)'
_diffrn_ambient_temperature 138
_diffrn_measured_fraction_theta_full 0.933
_diffrn_measured_fraction_theta_max 0.933
_diffrn_measurement_device_type
;
;
_diffrn_measurement_method
;
;
_diffrn_radiation_monochromator graphite
_diffrn_radiation_source 'fine-focus sealed tube'
_diffrn_radiation_type MoK\a
_diffrn_radiation_wavelength 0.71073
_diffrn_reflns_av_R_equivalents 0.0312
_diffrn_reflns_av_sigmaI/netI 0.0414
_diffrn_reflns_limit_h_max 31
_diffrn_reflns_limit_h_min -31
_diffrn_reflns_limit_k_max 14
_diffrn_reflns_limit_k_min -14
_diffrn_reflns_limit_l_max 11
_diffrn_reflns_limit_l_min -29
_diffrn_reflns_number 17540
_diffrn_reflns_theta_full 26.36
_diffrn_reflns_theta_max 26.36
_diffrn_reflns_theta_min 3.32
_diffrn_standards_decay_% 'not measured'
_diffrn_standards_interval_count 'not measured'
_diffrn_standards_interval_time 'not measured'
_diffrn_standards_number 'not measured'
_exptl_absorpt_coefficient_mu 1.183
_exptl_absorpt_correction_T_max 0.84
_exptl_absorpt_correction_T_min 0.76
_exptl_absorpt_correction_type multi-scan
_exptl_absorpt_process_details 'SADABS, G.M. Sheldrick (1996)'
_exptl_crystal_colour orange
_exptl_crystal_density_diffrn 1.883
_exptl_crystal_density_method 'not measured'
_exptl_crystal_description block
_exptl_crystal_F_000 4160
_exptl_crystal_size_max 0.23
_exptl_crystal_size_mid 0.17
_exptl_crystal_size_min 0.15
_refine_diff_density_max 0.729
_refine_diff_density_min -0.429
_refine_diff_density_rms 0.087
_refine_ls_extinction_method none
_refine_ls_goodness_of_fit_ref 1.026
_refine_ls_hydrogen_treatment constr
_refine_ls_matrix_type full
_refine_ls_number_parameters 530
_refine_ls_number_reflns 7032
_refine_ls_number_restraints 0
_refine_ls_restrained_S_all 1.026
_refine_ls_R_factor_all 0.0422
_refine_ls_R_factor_gt 0.0293
_refine_ls_shift/su_max 0.001
_refine_ls_shift/su_mean 0.000
_refine_ls_structure_factor_coef Fsqd
_refine_ls_weighting_details 'w=1/[\s^2^(Fo^2^)+(0.0362P)^2^+5.1163P] where P=(Fo^2^+2Fc^2^)/3'
_refine_ls_weighting_scheme calc
_refine_ls_wR_factor_gt 0.0677
_refine_ls_wR_factor_ref 0.0725
_reflns_number_gt 5772
_reflns_number_total 7032
_reflns_threshold_expression >2sigma(I)
_cod_data_source_file om700492n-file003.cif
_cod_data_source_block shelxl
_cod_original_cell_volume 7377.8(12)
_cod_original_sg_symbol_Hall '-C 2xc'
_cod_original_sg_symbol_H-M 'C 2/c'
_cod_database_code 4073602

loop_
_symmetry_equiv_pos_as_xyz
'x, y, z'
'-x, y, -z+1/2'
'x+1/2, y+1/2, z'
'-x+1/2, y+1/2, -z+1/2'
'-x, -y, -z'
'x, -y, z-1/2'
'-x+1/2, -y+1/2, -z'
'x+1/2, -y+1/2, z-1/2'

loop_
_atom_site_label
_atom_site_type_symbol
_atom_site_fract_x
_atom_site_fract_y
_atom_site_fract_z
_atom_site_U_iso_or_equiv
_atom_site_adp_type
_atom_site_occupancy
_atom_site_symmetry_multiplicity
_atom_site_calc_flag
_atom_site_refinement_flags
Pd1 Pd 0.313353(9) 0.093482(17) 0.186857(10) 0.02020(7) Uani 1 1 d .
Pd2 Pd 0.430602(9) 0.118018(17) 0.224529(9) 0.01826(7) Uani 1 1 d .
S1 S 0.40378(3) -0.25509(6) 0.03089(3) 0.02641(18) Uani 1 1 d .
S2 S 0.34408(3) -0.67064(6) -0.14975(3) 0.02678(18) Uani 1 1 d .
F1 F 0.38676(10) -0.28951(17) -0.07900(8) 0.0539(6) Uani 1 1 d .
F2 F 0.31558(9) -0.2565(2) -0.04902(10) 0.0615(7) Uani 1 1 d .
F3 F 0.35419(11) -0.41331(16) -0.03346(10) 0.0658(7) Uani 1 1 d .
F4 F 0.44649(8) -0.67901(18) -0.14749(9) 0.0468(5) Uani 1 1 d .
F5 F 0.42676(8) -0.56644(16) -0.08771(9) 0.0480(5) Uani 1 1 d .
F6 F 0.42545(8) -0.73917(17) -0.07192(9) 0.0471(5) Uani 1 1 d .
O1 O 0.32258(8) 0.07331(18) 0.27154(9) 0.0293(5) Uani 1 1 d .
O2 O 0.33550(8) -0.06476(16) 0.18823(9) 0.0276(5) Uani 1 1 d .
O3 O 0.42336(8) -0.04536(15) 0.22865(9) 0.0247(5) Uani 1 1 d .
O4 O 0.41054(8) 0.10947(16) 0.30095(9) 0.0258(5) Uani 1 1 d .
O5 O 0.45426(9) -0.30837(19) 0.03503(11) 0.0428(6) Uani 1 1 d .
O6 O 0.40409(10) -0.13930(17) 0.02090(10) 0.0381(6) Uani 1 1 d .
O7 O 0.37503(9) -0.29010(18) 0.07246(10) 0.0369(6) Uani 1 1 d .
O8 O 0.34083(9) -0.59538(18) -0.19613(10) 0.0367(6) Uani 1 1 d .
O9 O 0.31596(9) -0.6393(2) -0.10763(11) 0.0455(6) Uani 1 1 d .
O10 O 0.33840(10) -0.78372(18) -0.16646(11) 0.0442(6) Uani 1 1 d .
N1 N 0.30715(9) 0.11486(18) 0.10259(11) 0.0204(5) Uani 1 1 d .
N2 N 0.29440(9) 0.25438(19) 0.18337(11) 0.0229(5) Uani 1 1 d .
N3 N 0.45882(9) 0.11840(18) 0.15209(10) 0.0184(5) Uani 1 1 d .
N4 N 0.43478(8) 0.28494(18) 0.21591(10) 0.0180(5) Uani 1 1 d .
C1 C 0.30588(11) 0.0426(2) 0.06113(13) 0.0245(7) Uani 1 1 d .
C2 C 0.31622(13) 0.0767(3) 0.00866(14) 0.0315(8) Uani 1 1 d .
H2 H 0.3175 0.0248 -0.0192 0.038 Uiso 1 1 calc R
C3 C 0.32435(12) 0.1840(3) -0.00191(14) 0.0329(8) Uani 1 1 d .
H3 H 0.3323 0.2051 -0.0361 0.039 Uiso 1 1 calc R
C4 C 0.32057(12) 0.2628(2) 0.03998(14) 0.0281(7) Uani 1 1 d .
C5 C 0.31186(11) 0.2248(2) 0.09146(13) 0.0221(6) Uani 1 1 d .
C6 C 0.32353(13) 0.3788(3) 0.03145(15) 0.0345(8) Uani 1 1 d .
H6 H 0.3306 0.4055 -0.0022 0.041 Uiso 1 1 calc R
C7 C 0.31600(12) 0.4494(3) 0.07230(16) 0.0344(8) Uani 1 1 d .
H7 H 0.3184 0.5242 0.0663 0.041 Uiso 1 1 calc R
C8 C 0.30456(12) 0.4118(2) 0.12420(15) 0.0294(7) Uani 1 1 d .
C9 C 0.30425(11) 0.2987(2) 0.13434(13) 0.0231(7) Uani 1 1 d .
C10 C 0.29285(13) 0.4795(3) 0.16692(16) 0.0354(8) Uani 1 1 d .
H10 H 0.2940 0.5552 0.1633 0.043 Uiso 1 1 calc R
C11 C 0.27983(12) 0.4346(3) 0.21339(16) 0.0351(8) Uani 1 1 d .
H11 H 0.2708 0.4802 0.2406 0.042 Uiso 1 1 calc R
C12 C 0.27971(11) 0.3202(3) 0.22138(14) 0.0275(7) Uani 1 1 d .
C13 C 0.29020(13) -0.0738(2) 0.06804(14) 0.0314(8) Uani 1 1 d .
H13A H 0.3217 -0.1173 0.0809 0.047 Uiso 1 1 calc R
H13B H 0.2703 -0.1012 0.0321 0.047 Uiso 1 1 calc R
H13C H 0.2685 -0.0773 0.0955 0.047 Uiso 1 1 calc R
C14 C 0.26257(13) 0.2754(3) 0.27186(14) 0.0341(8) Uani 1 1 d .
H14A H 0.2501 0.2018 0.2641 0.051 Uiso 1 1 calc R
H14B H 0.2343 0.3198 0.2798 0.051 Uiso 1 1 calc R
H14C H 0.2923 0.2759 0.3042 0.051 Uiso 1 1 calc R
C15 C 0.47645(11) 0.0367(2) 0.12444(13) 0.0224(6) Uani 1 1 d .
C16 C 0.48947(12) 0.0559(3) 0.07150(13) 0.0273(7) Uani 1 1 d .
H16 H 0.5000 -0.0026 0.0520 0.033 Uiso 1 1 calc R
C17 C 0.48707(11) 0.1581(2) 0.04811(13) 0.0248(7) Uani 1 1 d .
H17 H 0.4954 0.1692 0.0130 0.030 Uiso 1 1 calc R
C18 C 0.47167(11) 0.2461(2) 0.07837(13) 0.0223(6) Uani 1 1 d .
C19 C 0.45793(11) 0.2235(2) 0.13002(12) 0.0185(6) Uani 1 1 d .
C20 C 0.47192(12) 0.3571(2) 0.05923(13) 0.0252(7) Uani 1 1 d .
H20 H 0.4807 0.3723 0.0247 0.030 Uiso 1 1 calc R
C21 C 0.45946(12) 0.4398(2) 0.09111(14) 0.0264(7) Uani 1 1 d .
H21 H 0.4593 0.5114 0.0780 0.032 Uiso 1 1 calc R
C22 C 0.44665(11) 0.4187(2) 0.14441(13) 0.0215(6) Uani 1 1 d .
C23 C 0.44542(10) 0.3103(2) 0.16387(12) 0.0186(6) Uani 1 1 d .
C24 C 0.43528(12) 0.5024(2) 0.17985(14) 0.0269(7) Uani 1 1 d .
H24 H 0.4350 0.5751 0.1684 0.032 Uiso 1 1 calc R
C25 C 0.42480(12) 0.4763(2) 0.23089(14) 0.0269(7) Uani 1 1 d .
H25 H 0.4173 0.5318 0.2542 0.032 Uiso 1 1 calc R
C26 C 0.42507(11) 0.3665(2) 0.24939(13) 0.0197(6) Uani 1 1 d .
C27 C 0.48532(13) -0.0766(2) 0.14828(14) 0.0305(8) Uani 1 1 d .
H27A H 0.4982 -0.0728 0.1889 0.046 Uiso 1 1 calc R
H27B H 0.5112 -0.1133 0.1318 0.046 Uiso 1 1 calc R
H27C H 0.4523 -0.1163 0.1394 0.046 Uiso 1 1 calc R
C28 C 0.41359(13) 0.3453(2) 0.30639(13) 0.0272(7) Uani 1 1 d .
H28A H 0.3772 0.3217 0.3016 0.041 Uiso 1 1 calc R
H28B H 0.4190 0.4113 0.3286 0.041 Uiso 1 1 calc R
H28C H 0.4372 0.2894 0.3256 0.041 Uiso 1 1 calc R
C29 C 0.36319(15) -0.3068(3) -0.03577(15) 0.0370(8) Uani 1 1 d .
C30 C 0.41426(13) -0.6629(3) -0.11215(14) 0.0306(7) Uani 1 1 d .
C36 C 0.36313(13) 0.0455(3) 0.36793(13) 0.0314(7) Uani 1 1 d .
H36A H 0.3313 0.0746 0.3767 0.047 Uiso 1 1 calc R
H36B H 0.3938 0.0736 0.3945 0.047 Uiso 1 1 calc R
H36C H 0.3627 -0.0328 0.3705 0.047 Uiso 1 1 calc R
C37 C 0.36555(12) 0.0784(2) 0.30880(13) 0.0233(7) Uani 1 1 d .
C45 C 0.38147(12) -0.1017(2) 0.21003(12) 0.0230(7) Uani 1 1 d .
C48 C 0.38780(14) -0.2236(2) 0.21259(14) 0.0308(8) Uani 1 1 d .
H48A H 0.3648 -0.2541 0.2349 0.046 Uiso 1 1 calc R
H48B H 0.4242 -0.2418 0.2298 0.046 Uiso 1 1 calc R
H48C H 0.3784 -0.2531 0.1747 0.046 Uiso 1 1 calc R

loop_
_atom_site_aniso_label
_atom_site_aniso_U_11
_atom_site_aniso_U_22
_atom_site_aniso_U_33
_atom_site_aniso_U_23
_atom_site_aniso_U_13
_atom_site_aniso_U_12
Pd1 0.01843(12) 0.02106(12) 0.02198(13) -0.00078(9) 0.00638(10) -0.00069(9)
Pd2 0.01867(12) 0.01934(11) 0.01762(13) -0.00026(9) 0.00591(9) -0.00100(9)
S1 0.0311(4) 0.0229(4) 0.0266(4) 0.0009(3) 0.0095(4) -0.0008(3)
S2 0.0248(4) 0.0297(4) 0.0230(4) 0.0061(3) -0.0002(3) -0.0031(3)
F1 0.0885(17) 0.0518(13) 0.0272(12) 0.0010(10) 0.0251(12) -0.0077(12)
F2 0.0397(13) 0.0750(16) 0.0600(16) 0.0061(13) -0.0088(12) -0.0103(12)
F3 0.113(2) 0.0351(11) 0.0509(15) -0.0103(11) 0.0214(14) -0.0324(13)
F4 0.0310(11) 0.0654(14) 0.0460(13) 0.0049(11) 0.0130(10) 0.0038(10)
F5 0.0416(12) 0.0437(12) 0.0516(14) -0.0106(10) -0.0042(10) -0.0137(10)
F6 0.0354(11) 0.0583(13) 0.0393(12) 0.0232(10) -0.0088(9) -0.0022(10)
O1 0.0251(12) 0.0387(13) 0.0253(12) 0.0030(10) 0.0086(10) -0.0001(10)
O2 0.0284(12) 0.0201(10) 0.0331(13) 0.0034(9) 0.0044(10) -0.0005(9)
O3 0.0277(11) 0.0193(10) 0.0288(12) 0.0010(9) 0.0100(10) 0.0000(9)
O4 0.0272(12) 0.0317(11) 0.0208(11) -0.0007(9) 0.0103(9) -0.0042(9)
O5 0.0332(13) 0.0460(14) 0.0520(16) 0.0175(13) 0.0153(12) 0.0103(11)
O6 0.0469(15) 0.0240(11) 0.0423(15) -0.0025(10) 0.0079(12) -0.0060(11)
O7 0.0487(15) 0.0365(13) 0.0317(13) -0.0005(10) 0.0220(12) -0.0008(11)
O8 0.0373(13) 0.0374(13) 0.0307(13) 0.0139(11) -0.0020(11) 0.0023(10)
O9 0.0279(13) 0.0739(18) 0.0355(15) -0.0006(13) 0.0090(11) 0.0001(12)
O10 0.0438(15) 0.0309(12) 0.0484(16) 0.0048(11) -0.0092(12) -0.0078(11)
N1 0.0164(12) 0.0196(12) 0.0245(14) 0.0006(10) 0.0030(11) 0.0027(10)
N2 0.0154(12) 0.0247(13) 0.0277(14) -0.0054(11) 0.0031(11) 0.0001(10)
N3 0.0164(12) 0.0201(11) 0.0183(13) -0.0028(10) 0.0032(10) -0.0028(10)
N4 0.0128(12) 0.0205(12) 0.0196(13) -0.0012(10) 0.0015(10) -0.0014(9)
C1 0.0194(15) 0.0270(15) 0.0258(17) -0.0042(13) 0.0028(13) 0.0010(13)
C2 0.0319(18) 0.0368(18) 0.0269(18) -0.0033(15) 0.0090(15) -0.0003(15)
C3 0.0303(18) 0.0432(19) 0.0264(18) 0.0022(15) 0.0090(15) -0.0024(15)
C4 0.0185(15) 0.0323(17) 0.0317(18) 0.0044(14) 0.0017(14) -0.0031(13)
C5 0.0148(14) 0.0227(14) 0.0277(17) 0.0017(13) 0.0026(13) 0.0008(12)
C6 0.0313(18) 0.0328(17) 0.036(2) 0.0119(16) 0.0010(16) -0.0049(15)
C7 0.0258(17) 0.0230(15) 0.049(2) 0.0084(16) -0.0028(16) -0.0027(14)
C8 0.0208(16) 0.0234(15) 0.040(2) -0.0026(14) -0.0020(15) -0.0009(13)
C9 0.0157(14) 0.0224(14) 0.0305(18) -0.0030(13) 0.0038(13) -0.0014(12)
C10 0.0263(17) 0.0205(15) 0.053(2) -0.0076(16) -0.0043(17) 0.0022(14)
C11 0.0231(17) 0.0298(17) 0.049(2) -0.0186(17) 0.0022(16) 0.0025(14)
C12 0.0115(14) 0.0353(17) 0.0332(18) -0.0115(15) -0.0004(13) 0.0002(13)
C13 0.0353(19) 0.0276(16) 0.0301(19) -0.0075(14) 0.0046(15) -0.0026(14)
C14 0.0235(17) 0.047(2) 0.0322(19) -0.0166(16) 0.0073(15) 0.0021(15)
C15 0.0207(15) 0.0242(15) 0.0224(16) -0.0048(13) 0.0050(13) -0.0019(12)
C16 0.0305(17) 0.0296(16) 0.0236(17) -0.0085(13) 0.0098(14) -0.0022(14)
C17 0.0240(16) 0.0332(16) 0.0188(16) -0.0025(13) 0.0084(13) -0.0041(13)
C18 0.0169(14) 0.0278(15) 0.0217(16) -0.0019(13) 0.0034(13) -0.0002(12)
C19 0.0137(14) 0.0209(14) 0.0196(15) -0.0008(12) 0.0014(12) -0.0023(11)
C20 0.0291(16) 0.0274(16) 0.0198(16) 0.0026(13) 0.0069(13) -0.0049(13)
C21 0.0261(16) 0.0225(15) 0.0306(18) 0.0069(14) 0.0063(14) -0.0006(13)
C22 0.0156(14) 0.0228(14) 0.0259(17) 0.0027(13) 0.0040(13) 0.0007(12)
C23 0.0142(13) 0.0207(14) 0.0207(15) -0.0011(12) 0.0037(12) -0.0001(11)
C24 0.0261(16) 0.0200(14) 0.0355(19) 0.0005(13) 0.0087(15) 0.0013(13)
C25 0.0272(16) 0.0234(15) 0.0317(19) -0.0066(13) 0.0102(15) 0.0029(13)
C26 0.0137(14) 0.0228(14) 0.0223(16) -0.0053(12) 0.0035(12) -0.0010(12)
C27 0.042(2) 0.0219(15) 0.0313(19) -0.0044(14) 0.0167(16) 0.0046(14)
C28 0.0330(17) 0.0282(16) 0.0225(17) -0.0051(13) 0.0111(14) -0.0015(14)
C29 0.052(2) 0.0290(17) 0.0317(19) -0.0006(15) 0.0123(18) -0.0116(16)
C30 0.0270(17) 0.0359(18) 0.0276(18) 0.0034(15) 0.0035(15) -0.0015(14)
C36 0.042(2) 0.0350(17) 0.0209(17) -0.0012(14) 0.0142(15) -0.0062(15)
C37 0.0314(17) 0.0173(14) 0.0242(17) -0.0030(12) 0.0124(14) 0.0005(13)
C45 0.0337(18) 0.0221(15) 0.0152(15) 0.0023(12) 0.0100(14) 0.0003(13)
C48 0.0415(19) 0.0203(15) 0.0331(19) 0.0030(14) 0.0139(16) 0.0004(14)

loop_
_atom_type_symbol
_atom_type_description
_atom_type_scat_dispersion_real
_atom_type_scat_dispersion_imag
_atom_type_scat_source
C C 0.0033 0.0016 'International Tables Vol C Tables 4.2.6.8 and 6.1.1.4'
H H 0.0000 0.0000 'International Tables Vol C Tables 4.2.6.8 and 6.1.1.4'
F F 0.0171 0.0103 'International Tables Vol C Tables 4.2.6.8 and 6.1.1.4'
N N 0.0061 0.0033 'International Tables Vol C Tables 4.2.6.8 and 6.1.1.4'
O O 0.0106 0.0060 'International Tables Vol C Tables 4.2.6.8 and 6.1.1.4'
Pd Pd -0.9988 1.0072 'International Tables Vol C Tables 4.2.6.8 and 6.1.1.4'
S S 0.1246 0.1234 'International Tables Vol C Tables 4.2.6.8 and 6.1.1.4'

loop_
_geom_angle_atom_site_label_1
_geom_angle_atom_site_label_2
_geom_angle_atom_site_label_3
_geom_angle
O2 Pd1 O1 84.17(9)
O2 Pd1 N1 95.62(9)
O1 Pd1 N1 177.80(9)
O2 Pd1 N2 176.86(9)
O1 Pd1 N2 97.62(9)
N1 Pd1 N2 82.49(10)
O2 Pd1 Pd2 80.10(6)
O1 Pd1 Pd2 79.93(6)
N1 Pd1 Pd2 97.88(7)
N2 Pd1 Pd2 97.64(7)
O3 Pd2 O4 81.85(8)
O3 Pd2 N3 95.72(8)
O4 Pd2 N3 173.46(9)
O3 Pd2 N4 176.69(9)
O4 Pd2 N4 99.96(9)
N3 Pd2 N4 82.77(9)
O3 Pd2 Pd1 79.35(6)
O4 Pd2 Pd1 79.70(6)
N3 Pd2 Pd1 105.90(6)
N4 Pd2 Pd1 98.20(6)
O5 S1 O6 114.81(14)
O5 S1 O7 114.60(14)
O6 S1 O7 115.67(14)
O5 S1 C29 103.36(16)
O6 S1 C29 102.63(15)
O7 S1 C29 103.28(15)
O9 S2 O8 115.66(15)
O9 S2 O10 114.99(16)
O8 S2 O10 114.43(15)
O9 S2 C30 103.65(15)
O8 S2 C30 103.21(15)
O10 S2 C30 102.40(15)
C37 O1 Pd1 126.8(2)
C45 O2 Pd1 125.75(19)
C45 O3 Pd2 126.95(18)
C37 O4 Pd2 125.40(19)
C1 N1 C5 119.3(3)
C1 N1 Pd1 130.8(2)
C5 N1 Pd1 109.34(19)
C12 N2 C9 119.2(3)
C12 N2 Pd1 131.2(2)
C9 N2 Pd1 109.21(18)
C15 N3 C19 118.6(2)
C15 N3 Pd2 130.8(2)
C19 N3 Pd2 110.64(18)
C26 N4 C23 118.9(2)
C26 N4 Pd2 131.0(2)
C23 N4 Pd2 109.93(17)
N1 C1 C2 120.0(3)
N1 C1 C13 120.6(3)
C2 C1 C13 119.3(3)
C3 C2 C1 121.3(3)
C3 C2 H2 119.3
C1 C2 H2 119.3
C2 C3 C4 118.9(3)
C2 C3 H3 120.5
C4 C3 H3 120.5
C5 C4 C3 117.5(3)
C5 C4 C6 118.8(3)
C3 C4 C6 123.7(3)
N1 C5 C4 122.5(3)
N1 C5 C9 116.4(3)
C4 C5 C9 121.0(3)
C7 C6 C4 120.2(3)
C7 C6 H6 119.9
C4 C6 H6 119.9
C6 C7 C8 121.7(3)
C6 C7 H7 119.2
C8 C7 H7 119.2
C9 C8 C10 116.2(3)
C9 C8 C7 118.7(3)
C10 C8 C7 125.1(3)
N2 C9 C8 123.2(3)
N2 C9 C5 117.3(3)
C8 C9 C5 119.5(3)
C11 C10 C8 120.1(3)
C11 C10 H10 120.0
C8 C10 H10 120.0
C10 C11 C12 121.5(3)
C10 C11 H11 119.3
C12 C11 H11 119.3
N2 C12 C11 119.5(3)
N2 C12 C14 121.5(3)
C11 C12 C14 119.0(3)
C1 C13 H13A 109.5
C1 C13 H13B 109.5
H13A C13 H13B 109.5
C1 C13 H13C 109.5
H13A C13 H13C 109.5
H13B C13 H13C 109.5
C12 C14 H14A 109.5
C12 C14 H14B 109.5
H14A C14 H14B 109.5
C12 C14 H14C 109.5
H14A C14 H14C 109.5
H14B C14 H14C 109.5
N3 C15 C16 120.3(3)
N3 C15 C27 122.6(3)
C16 C15 C27 117.0(3)
C17 C16 C15 121.9(3)
C17 C16 H16 119.1
C15 C16 H16 119.1
C16 C17 C18 118.5(3)
C16 C17 H17 120.8
C18 C17 H17 120.8
C19 C18 C17 118.0(3)
C19 C18 C20 119.6(3)
C17 C18 C20 122.3(3)
N3 C19 C18 122.6(3)
N3 C19 C23 117.2(2)
C18 C19 C23 120.0(3)
C21 C20 C18 120.4(3)
C21 C20 H20 119.8
C18 C20 H20 119.8
C20 C21 C22 120.8(3)
C20 C21 H21 119.6
C22 C21 H21 119.6
C24 C22 C23 117.3(3)
C24 C22 C21 122.7(3)
C23 C22 C21 120.0(3)
N4 C23 C22 122.6(3)
N4 C23 C19 118.2(2)
C22 C23 C19 119.1(3)
C25 C24 C22 119.4(3)
C25 C24 H24 120.3
C22 C24 H24 120.3
C24 C25 C26 121.5(3)
C24 C25 H25 119.3
C26 C25 H25 119.3
N4 C26 C25 120.3(3)
N4 C26 C28 121.9(3)
C25 C26 C28 117.9(3)
C15 C27 H27A 109.5
C15 C27 H27B 109.5
H27A C27 H27B 109.5
C15 C27 H27C 109.5
H27A C27 H27C 109.5
H27B C27 H27C 109.5
C26 C28 H28A 109.5
C26 C28 H28B 109.5
H28A C28 H28B 109.5
C26 C28 H28C 109.5
H28A C28 H28C 109.5
H28B C28 H28C 109.5
F3 C29 F1 107.6(3)
F3 C29 F2 107.6(3)
F1 C29 F2 107.0(3)
F3 C29 S1 112.0(2)
F1 C29 S1 111.3(2)
F2 C29 S1 111.1(2)
F5 C30 F6 108.0(3)
F5 C30 F4 107.1(3)
F6 C30 F4 107.5(3)
F5 C30 S2 112.3(2)
F6 C30 S2 110.5(2)
F4 C30 S2 111.3(2)
C37 C36 H36A 109.5
C37 C36 H36B 109.5
H36A C36 H36B 109.5
C37 C36 H36C 109.5
H36A C36 H36C 109.5
H36B C36 H36C 109.5
O1 C37 O4 126.1(3)
O1 C37 C36 116.6(3)
O4 C37 C36 117.3(3)
O2 C45 O3 126.2(3)
O2 C45 C48 117.1(3)
O3 C45 C48 116.7(3)
C45 C48 H48A 109.5
C45 C48 H48B 109.5
H48A C48 H48B 109.5
C45 C48 H48C 109.5
H48A C48 H48C 109.5
H48B C48 H48C 109.5

loop_
_geom_bond_atom_site_label_1
_geom_bond_atom_site_label_2
_geom_bond_distance
Pd1 O2 2.015(2)
Pd1 O1 2.016(2)
Pd1 N1 2.019(3)
Pd1 N2 2.024(2)
Pd1 Pd2 2.9582(4)
Pd2 O3 2.0105(19)
Pd2 O4 2.026(2)
Pd2 N3 2.038(2)
Pd2 N4 2.056(2)
S1 O5 1.435(2)
S1 O6 1.436(2)
S1 O7 1.439(2)
S1 C29 1.819(4)
S2 O9 1.427(3)
S2 O8 1.436(2)
S2 O10 1.438(2)
S2 C30 1.827(3)
F1 C29 1.337(4)
F2 C29 1.342(4)
F3 C29 1.326(4)
F4 C30 1.332(4)
F5 C30 1.324(4)
F6 C30 1.329(4)
O1 C37 1.256(4)
O2 C45 1.262(3)
O3 C45 1.271(3)
O4 C37 1.272(3)
N1 C1 1.329(4)
N1 C5 1.382(3)
N2 C12 1.337(4)
N2 C9 1.376(4)
N3 C15 1.336(4)
N3 C19 1.388(3)
N4 C26 1.342(4)
N4 C23 1.379(4)
C1 C2 1.414(4)
C1 C13 1.498(4)
C2 C3 1.361(4)
C2 H2 0.9300
C3 C4 1.415(5)
C3 H3 0.9300
C4 C5 1.390(4)
C4 C6 1.438(4)
C5 C9 1.420(4)
C6 C7 1.356(5)
C6 H6 0.9300
C7 C8 1.425(5)
C7 H7 0.9300
C8 C9 1.404(4)
C8 C10 1.406(5)
C10 C11 1.356(5)
C10 H10 0.9300
C11 C12 1.413(4)
C11 H11 0.9300
C12 C14 1.490(5)
C13 H13A 0.9600
C13 H13B 0.9600
C13 H13C 0.9600
C14 H14A 0.9600
C14 H14B 0.9600
C14 H14C 0.9600
C15 C16 1.411(4)
C15 C27 1.497(4)
C16 C17 1.366(4)
C16 H16 0.9300
C17 C18 1.407(4)
C17 H17 0.9300
C18 C19 1.398(4)
C18 C20 1.434(4)
C19 C23 1.420(4)
C20 C21 1.352(4)
C20 H20 0.9300
C21 C22 1.421(4)
C21 H21 0.9300
C22 C24 1.406(4)
C22 C23 1.408(4)
C24 C25 1.357(4)
C24 H24 0.9300
C25 C26 1.414(4)
C25 H25 0.9300
C26 C28 1.492(4)
C27 H27A 0.9600
C27 H27B 0.9600
C27 H27C 0.9600
C28 H28A 0.9600
C28 H28B 0.9600
C28 H28C 0.9600
C36 C37 1.496(4)
C36 H36A 0.9600
C36 H36B 0.9600
C36 H36C 0.9600
C45 C48 1.500(4)
C48 H48A 0.9600
C48 H48B 0.9600
C48 H48C 0.9600

loop_
_geom_torsion_atom_site_label_1
_geom_torsion_atom_site_label_2
_geom_torsion_atom_site_label_3
_geom_torsion_atom_site_label_4
_geom_torsion
O2 Pd1 Pd2 O3 -8.49(9)
O1 Pd1 Pd2 O3 77.28(8)
N1 Pd1 Pd2 O3 -102.86(9)
N2 Pd1 Pd2 O3 173.71(9)
O2 Pd1 Pd2 O4 -92.03(8)
O1 Pd1 Pd2 O4 -6.26(8)
N1 Pd1 Pd2 O4 173.59(9)
N2 Pd1 Pd2 O4 90.17(9)
O2 Pd1 Pd2 N3 84.48(9)
O1 Pd1 Pd2 N3 170.25(9)
N1 Pd1 Pd2 N3 -9.89(9)
N2 Pd1 Pd2 N3 -93.32(10)
O2 Pd1 Pd2 N4 169.25(9)
O1 Pd1 Pd2 N4 -104.98(9)
N1 Pd1 Pd2 N4 74.88(9)
N2 Pd1 Pd2 N4 -8.54(10)
O2 Pd1 O1 C37 82.6(2)
N1 Pd1 O1 C37 -2(2)
N2 Pd1 O1 C37 -94.8(2)
Pd2 Pd1 O1 C37 1.7(2)
O1 Pd1 O2 C45 -69.0(2)
N1 Pd1 O2 C45 108.8(2)
N2 Pd1 O2 C45 55.8(18)
Pd2 Pd1 O2 C45 11.7(2)
O4 Pd2 O3 C45 90.5(2)
N3 Pd2 O3 C45 -95.6(2)
N4 Pd2 O3 C45 -32.8(16)
Pd1 Pd2 O3 C45 9.6(2)
O3 Pd2 O4 C37 -66.7(2)
N3 Pd2 O4 C37 -135.2(7)
N4 Pd2 O4 C37 110.5(2)
Pd1 Pd2 O4 C37 13.9(2)
O2 Pd1 N1 C1 13.6(3)
O1 Pd1 N1 C1 98(2)
N2 Pd1 N1 C1 -168.9(3)
Pd2 Pd1 N1 C1 94.4(2)
O2 Pd1 N1 C5 -157.59(18)
O1 Pd1 N1 C5 -73(2)
N2 Pd1 N1 C5 19.89(18)
Pd2 Pd1 N1 C5 -76.84(17)
O2 Pd1 N2 C12 -139.0(16)
O1 Pd1 N2 C12 -14.5(3)
N1 Pd1 N2 C12 167.8(3)
Pd2 Pd1 N2 C12 -95.2(2)
O2 Pd1 N2 C9 34.3(18)
O1 Pd1 N2 C9 158.82(18)
N1 Pd1 N2 C9 -18.97(18)
Pd2 Pd1 N2 C9 78.03(18)
O3 Pd2 N3 C15 -11.8(3)
O4 Pd2 N3 C15 56.0(8)
N4 Pd2 N3 C15 171.1(3)
Pd1 Pd2 N3 C15 -92.4(2)
O3 Pd2 N3 C19 167.53(18)
O4 Pd2 N3 C19 -124.7(7)
N4 Pd2 N3 C19 -9.50(18)
Pd1 Pd2 N3 C19 87.01(17)
O3 Pd2 N4 C26 120.5(15)
O4 Pd2 N4 C26 -2.4(2)
N3 Pd2 N4 C26 -176.4(2)
Pd1 Pd2 N4 C26 78.5(2)
O3 Pd2 N4 C23 -53.8(16)
O4 Pd2 N4 C23 -176.72(17)
N3 Pd2 N4 C23 9.29(17)
Pd1 Pd2 N4 C23 -95.82(16)
C5 N1 C1 C2 8.2(4)
Pd1 N1 C1 C2 -162.3(2)
C5 N1 C1 C13 -168.0(3)
Pd1 N1 C1 C13 21.5(4)
N1 C1 C2 C3 -4.1(5)
C13 C1 C2 C3 172.1(3)
C1 C2 C3 C4 -2.1(5)
C2 C3 C4 C5 3.8(4)
C2 C3 C4 C6 -174.1(3)
C1 N1 C5 C4 -6.4(4)
Pd1 N1 C5 C4 166.0(2)
C1 N1 C5 C9 170.1(3)
Pd1 N1 C5 C9 -17.6(3)
C3 C4 C5 N1 0.3(4)
C6 C4 C5 N1 178.3(3)
C3 C4 C5 C9 -176.0(3)
C6 C4 C5 C9 2.0(4)
C5 C4 C6 C7 -2.3(5)
C3 C4 C6 C7 175.6(3)
C4 C6 C7 C8 -0.6(5)
C6 C7 C8 C9 3.8(5)
C6 C7 C8 C10 -175.6(3)
C12 N2 C9 C8 6.2(4)
Pd1 N2 C9 C8 -168.0(2)
C12 N2 C9 C5 -170.8(2)
Pd1 N2 C9 C5 15.0(3)
C10 C8 C9 N2 -1.4(4)
C7 C8 C9 N2 179.1(3)
C10 C8 C9 C5 175.5(3)
C7 C8 C9 C5 -4.0(4)
N1 C5 C9 N2 1.7(4)
C4 C5 C9 N2 178.3(3)
N1 C5 C9 C8 -175.4(3)
C4 C5 C9 C8 1.2(4)
C9 C8 C10 C11 -2.9(4)
C7 C8 C10 C11 176.6(3)
C8 C10 C11 C12 2.6(5)
C9 N2 C12 C11 -6.4(4)
Pd1 N2 C12 C11 166.3(2)
C9 N2 C12 C14 172.9(3)
Pd1 N2 C12 C14 -14.4(4)
C10 C11 C12 N2 2.2(4)
C10 C11 C12 C14 -177.1(3)
C19 N3 C15 C16 -5.3(4)
Pd2 N3 C15 C16 174.0(2)
C19 N3 C15 C27 172.3(3)
Pd2 N3 C15 C27 -8.4(4)
N3 C15 C16 C17 3.2(4)
C27 C15 C16 C17 -174.6(3)
C15 C16 C17 C18 0.7(4)
C16 C17 C18 C19 -2.1(4)
C16 C17 C18 C20 175.2(3)
C15 N3 C19 C18 3.9(4)
Pd2 N3 C19 C18 -175.5(2)
C15 N3 C19 C23 -172.3(2)
Pd2 N3 C19 C23 8.2(3)
C17 C18 C19 N3 -0.2(4)
C20 C18 C19 N3 -177.5(3)
C17 C18 C19 C23 176.0(3)
C20 C18 C19 C23 -1.4(4)
C19 C18 C20 C21 0.7(4)
C17 C18 C20 C21 -176.6(3)
C18 C20 C21 C22 0.9(4)
C20 C21 C22 C24 177.7(3)
C20 C21 C22 C23 -1.7(4)
C26 N4 C23 C22 0.2(4)
Pd2 N4 C23 C22 175.2(2)
C26 N4 C23 C19 177.3(2)
Pd2 N4 C23 C19 -7.7(3)
C24 C22 C23 N4 -1.4(4)
C21 C22 C23 N4 178.1(3)
C24 C22 C23 C19 -178.5(3)
C21 C22 C23 C19 1.0(4)
N3 C19 C23 N4 -0.3(4)
C18 C19 C23 N4 -176.7(2)
N3 C19 C23 C22 176.9(2)
C18 C19 C23 C22 0.5(4)
C23 C22 C24 C25 1.3(4)
C21 C22 C24 C25 -178.2(3)
C22 C24 C25 C26 0.1(4)
C23 N4 C26 C25 1.2(4)
Pd2 N4 C26 C25 -172.6(2)
C23 N4 C26 C28 -179.6(2)
Pd2 N4 C26 C28 6.5(4)
C24 C25 C26 N4 -1.3(4)
C24 C25 C26 C28 179.5(3)
O5 S1 C29 F3 65.7(3)
O6 S1 C29 F3 -174.7(3)
O7 S1 C29 F3 -54.1(3)
O5 S1 C29 F1 -54.9(3)
O6 S1 C29 F1 64.8(3)
O7 S1 C29 F1 -174.6(2)
O5 S1 C29 F2 -174.0(2)
O6 S1 C29 F2 -54.3(3)
O7 S1 C29 F2 66.3(2)
O9 S2 C30 F5 -53.5(3)
O8 S2 C30 F5 67.5(3)
O10 S2 C30 F5 -173.4(2)
O9 S2 C30 F6 67.2(3)
O8 S2 C30 F6 -171.8(2)
O10 S2 C30 F6 -52.7(3)
O9 S2 C30 F4 -173.5(2)
O8 S2 C30 F4 -52.5(3)
O10 S2 C30 F4 66.6(3)
Pd1 O1 C37 O4 8.6(4)
Pd1 O1 C37 C36 -171.96(19)
Pd2 O4 C37 O1 -18.4(4)
Pd2 O4 C37 C36 162.1(2)
Pd1 O2 C45 O3 -9.2(4)
Pd1 O2 C45 C48 172.89(19)
Pd2 O3 C45 O2 -4.4(4)
Pd2 O3 C45 C48 173.54(19)
